data_7157179
loop_
_publ_author_name
'Chen, Suo'
'Wang, Hui'
'Jiang, Wei'
'Rui, Pei-Xin'
'Hu, Xiang-Guo'

_publ_section_title
;
 Synthesis of Tri(di)fluoroethylanilines via Copper-Catalyzed Coupling
 Reaction of Tri(di)fluoroethylamine with (Hetero)Aromatic Bromides
;
_journal_name_full 'Organic &amp; Biomolecular Chemistry'
_journal_paper_doi 10.1039/C9OB02271F
_journal_year 2019
_chemical_formula_moiety C8H8F2N2O2
_chemical_formula_sum 'C8 H8 F2 N2 O2'
_chemical_formula_weight 202.16
_space_group_crystal_system monoclinic
_space_group_IT_number 14
_space_group_name_Hall '-P 2ybc'
_space_group_name_H-M_alt 'P 1 21/c 1'
_atom_sites_solution_hydrogens geom
_audit_creation_method SHELXL-2014/7
_audit_update_record
;
2019-05-09 deposited with the CCDC.	2019-11-04 downloaded from the CCDC.
;
_cell_angle_alpha 90
_cell_angle_beta 99.346(13)
_cell_angle_gamma 90
_cell_formula_units_Z 8
_cell_length_a 14.3061(18)
_cell_length_b 7.8603(8)
_cell_length_c 15.960(2)
_cell_measurement_reflns_used 4466
_cell_measurement_temperature 293(2)
_cell_measurement_theta_max 26.9420
_cell_measurement_theta_min 3.8920
_cell_volume 1770.9(4)
_computing_structure_refinement 'SHELXL-2014/7 (Sheldrick, 2014)'
_diffrn_ambient_temperature 293(2)
_diffrn_measured_fraction_theta_full 0.998
_diffrn_measured_fraction_theta_max 0.998
_diffrn_measurement_device_type 'four-circle diffractometer'
_diffrn_radiation_type MoK\a
_diffrn_radiation_wavelength 0.71073
_diffrn_reflns_av_R_equivalents 0.0280
_diffrn_reflns_av_unetI/netI 0.0254
_diffrn_reflns_Laue_measured_fraction_full 0.998
_diffrn_reflns_Laue_measured_fraction_max 0.998
_diffrn_reflns_limit_h_max 17
_diffrn_reflns_limit_h_min -17
_diffrn_reflns_limit_k_max 9
_diffrn_reflns_limit_k_min -9
_diffrn_reflns_limit_l_max 17
_diffrn_reflns_limit_l_min -19
_diffrn_reflns_number 13915
_diffrn_reflns_point_group_measured_fraction_full 0.998
_diffrn_reflns_point_group_measured_fraction_max 0.998
_diffrn_reflns_theta_full 25.242
_diffrn_reflns_theta_max 25.496
_diffrn_reflns_theta_min 3.329
_exptl_absorpt_coefficient_mu 0.137
_exptl_absorpt_correction_type multi-scan
_exptl_absorpt_process_details sadabs
_exptl_crystal_colour colourless
_exptl_crystal_density_diffrn 1.517
_exptl_crystal_description block
_exptl_crystal_F_000 832
_exptl_crystal_size_max 0.150
_exptl_crystal_size_mid 0.130
_exptl_crystal_size_min 0.110
_exptl_transmission_factor_max 0.7215
_exptl_transmission_factor_min 0.6382
_refine_diff_density_max 0.701
_refine_diff_density_min -0.322
_refine_diff_density_rms 0.063
_refine_ls_extinction_method none
_refine_ls_goodness_of_fit_ref 1.049
_refine_ls_hydrogen_treatment constr
_refine_ls_matrix_type full
_refine_ls_number_parameters 253
_refine_ls_number_reflns 3297
_refine_ls_number_restraints 0
_refine_ls_restrained_S_all 1.049
_refine_ls_R_factor_all 0.0821
_refine_ls_R_factor_gt 0.0619
_refine_ls_shift/su_max 0.000
_refine_ls_shift/su_mean 0.000
_refine_ls_structure_factor_coef Fsqd
_refine_ls_weighting_details 'w=1/[\s^2^(Fo^2^)+(0.0896P)^2^+0.8043P] where P=(Fo^2^+2Fc^2^)/3'
_refine_ls_weighting_scheme calc
_refine_ls_wR_factor_gt 0.1652
_refine_ls_wR_factor_ref 0.1827
_reflns_Friedel_coverage 0.000
_reflns_number_gt 2401
_reflns_number_total 3297
_reflns_threshold_expression 'I > 2\s(I)'
_cod_data_source_file c9ob02271f2.cif
_cod_data_source_block WH20190409-2
_cod_original_sg_symbol_H-M 'P 21/c'
_cod_database_code 7157179
_shelx_shelxl_version_number 2014/7
_shelx_space_group_comment
;
The symmetry employed for this shelxl refinement is uniquely defined
by the following loop, which should always be used as a source of
symmetry information in preference to the above space-group names.
They are only intended as comments.
;
_shelx_estimated_absorpt_t_min 0.980
_shelx_estimated_absorpt_t_max 0.985

loop_
_space_group_symop_operation_xyz
'x, y, z'
'-x, y+1/2, -z+1/2'
'-x, -y, -z'
'x, -y-1/2, z-1/2'

loop_
_atom_site_label
_atom_site_type_symbol
_atom_site_fract_x
_atom_site_fract_y
_atom_site_fract_z
_atom_site_U_iso_or_equiv
_atom_site_adp_type
_atom_site_occupancy
_atom_site_site_symmetry_order
_atom_site_calc_flag
_atom_site_refinement_flags_posn
_atom_site_refinement_flags_adp
C12 C 0.46779(16) 0.6995(3) 0.04121(15) 0.0415(5) Uani 1 1 d . .
C9 C 0.29058(17) 0.5943(3) -0.03777(16) 0.0461(6) Uani 1 1 d . .
C10 C 0.32505(17) 0.5392(3) 0.04368(16) 0.0472(6) Uani 1 1 d . .
H10 H 0.2892 0.4664 0.0717 0.057 Uiso 1 1 calc R U
N4 N 0.55574(15) 0.7526(3) 0.07750(13) 0.0520(6) Uani 1 1 d . .
H4 H 0.5849 0.8212 0.0486 0.062 Uiso 1 1 calc R U
C14 C 0.34379(19) 0.7018(3) -0.08022(16) 0.0535(7) Uani 1 1 d . .
H14 H 0.3199 0.7385 -0.1349 0.064 Uiso 1 1 calc R U
N3 N 0.19822(16) 0.5405(3) -0.07750(17) 0.0621(6) Uani 1 1 d . .
C6 C 0.76470(19) 0.1302(4) 0.8645(2) 0.0612(8) Uani 1 1 d . .
H6 H 0.7065 0.0943 0.8351 0.073 Uiso 1 1 calc R U
C4 C 0.90503(17) 0.3026(3) 0.87162(16) 0.0474(6) Uani 1 1 d . .
C11 C 0.41206(18) 0.5926(3) 0.08246(16) 0.0476(6) Uani 1 1 d . .
H11 H 0.4347 0.5571 0.1376 0.057 Uiso 1 1 calc R U
N2 N 0.95979(15) 0.4205(3) 0.83989(15) 0.0594(6) Uani 1 1 d . .
H1 H 1.0161 0.4351 0.8674 0.071 Uiso 1 1 calc R U
C13 C 0.43114(18) 0.7536(3) -0.04171(16) 0.0491(6) Uani 1 1 d . .
H13 H 0.4669 0.8252 -0.0705 0.059 Uiso 1 1 calc R U
F4 F 0.49323(14) 0.8334(3) 0.23440(12) 0.0910(7) Uani 1 1 d . .
C3 C 0.93834(18) 0.2285(3) 0.95085(18) 0.0551(7) Uani 1 1 d . .
H3 H 0.9977 0.2593 0.9798 0.066 Uiso 1 1 calc R U
C1 C 0.79869(19) 0.0631(3) 0.9433(2) 0.0565(7) Uani 1 1 d . .
F3 F 0.61527(17) 0.9797(2) 0.21528(12) 0.0918(7) Uani 1 1 d . .
C2 C 0.8856(2) 0.1125(4) 0.98623(19) 0.0604(7) Uani 1 1 d . .
H2 H 0.9085 0.0667 1.0394 0.072 Uiso 1 1 calc R U
C5 C 0.81650(18) 0.2498(4) 0.82932(18) 0.0568(7) Uani 1 1 d . .
H5 H 0.7924 0.2963 0.7767 0.068 Uiso 1 1 calc R U
O3 O 0.15166(14) 0.4482(3) -0.03840(15) 0.0772(6) Uani 1 1 d . .
C15 C 0.60339(18) 0.7038(4) 0.15945(17) 0.0549(7) Uani 1 1 d . .
H15A H 0.6709 0.6994 0.1582 0.066 Uiso 1 1 calc R U
H15B H 0.5831 0.5900 0.1718 0.066 Uiso 1 1 calc R U
N1 N 0.7402(2) -0.0523(3) 0.9826(2) 0.0754(8) Uani 1 1 d . .
O4 O 0.16778(18) 0.5896(4) -0.14935(16) 0.1126(11) Uani 1 1 d . .
O2 O 0.6655(2) -0.1033(3) 0.9407(2) 0.0986(9) Uani 1 1 d . .
F2 F 0.80504(15) 0.6627(3) 0.80943(18) 0.1126(8) Uani 1 1 d . .
C7 C 0.9333(2) 0.5225(4) 0.76552(18) 0.0626(8) Uani 1 1 d . .
H7A H 0.8908 0.4570 0.7241 0.075 Uiso 1 1 calc R U
H7B H 0.9896 0.5472 0.7411 0.075 Uiso 1 1 calc R U
F1 F 0.94149(17) 0.7795(3) 0.84086(15) 0.1048(7) Uani 1 1 d . .
O1 O 0.7658(2) -0.0930(3) 1.0574(2) 0.1027(9) Uani 1 1 d . .
C16 C 0.5865(2) 0.8194(4) 0.22947(18) 0.0622(7) Uani 1 1 d . .
H16 H 0.6210 0.7775 0.2836 0.075 Uiso 1 1 calc R U
C8 C 0.8858(2) 0.6878(5) 0.7809(2) 0.0755(9) Uani 1 1 d . .
H8 H 0.8737 0.7531 0.7279 0.091 Uiso 1 1 calc R U

loop_
_atom_site_aniso_label
_atom_site_aniso_U_11
_atom_site_aniso_U_22
_atom_site_aniso_U_33
_atom_site_aniso_U_23
_atom_site_aniso_U_13
_atom_site_aniso_U_12
C12 0.0413(12) 0.0411(12) 0.0430(13) -0.0073(10) 0.0093(10) -0.0010(10)
C9 0.0398(12) 0.0470(13) 0.0509(15) -0.0085(11) 0.0055(11) -0.0008(11)
C10 0.0467(14) 0.0445(13) 0.0520(15) 0.0000(11) 0.0132(11) -0.0043(11)
N4 0.0460(12) 0.0628(13) 0.0474(12) -0.0056(10) 0.0088(9) -0.0131(10)
C14 0.0535(15) 0.0636(16) 0.0418(14) 0.0017(12) 0.0031(12) 0.0032(13)
N3 0.0451(12) 0.0735(16) 0.0659(16) -0.0114(13) 0.0038(12) -0.0026(12)
C6 0.0452(14) 0.0597(16) 0.080(2) -0.0214(15) 0.0141(14) -0.0114(13)
C4 0.0407(13) 0.0499(14) 0.0529(15) -0.0038(11) 0.0117(11) 0.0026(11)
C11 0.0476(14) 0.0526(14) 0.0428(13) 0.0035(11) 0.0075(11) -0.0007(11)
N2 0.0395(11) 0.0716(15) 0.0652(15) 0.0108(12) 0.0029(10) -0.0073(11)
C13 0.0514(14) 0.0535(14) 0.0444(14) 0.0039(11) 0.0135(11) -0.0065(12)
F4 0.0733(12) 0.1225(17) 0.0799(13) -0.0349(12) 0.0206(10) 0.0046(12)
C3 0.0418(13) 0.0555(15) 0.0661(18) 0.0030(13) 0.0038(12) 0.0014(12)
C1 0.0528(16) 0.0417(13) 0.080(2) -0.0043(13) 0.0274(15) 0.0013(12)
F3 0.1316(18) 0.0669(11) 0.0758(13) -0.0178(9) 0.0139(12) -0.0203(12)
C2 0.0595(17) 0.0543(15) 0.0695(19) 0.0085(14) 0.0170(14) 0.0119(14)
C5 0.0479(15) 0.0688(17) 0.0513(15) -0.0068(13) 0.0009(12) -0.0078(13)
O3 0.0501(11) 0.0812(14) 0.0987(17) -0.0018(13) 0.0074(11) -0.0166(11)
C15 0.0435(14) 0.0601(16) 0.0584(16) -0.0079(13) 0.0001(12) -0.0001(12)
N1 0.0738(19) 0.0520(14) 0.111(2) -0.0021(15) 0.0461(18) 0.0019(14)
O4 0.0737(16) 0.186(3) 0.0669(16) 0.0173(18) -0.0210(13) -0.0359(18)
O2 0.0771(16) 0.0778(16) 0.150(3) -0.0104(15) 0.0457(17) -0.0264(13)
F2 0.0699(13) 0.1165(18) 0.158(2) 0.0297(16) 0.0389(14) 0.0175(12)
C7 0.0538(16) 0.0769(19) 0.0583(17) 0.0054(15) 0.0129(13) -0.0110(15)
F1 0.1046(17) 0.0848(14) 0.1199(18) -0.0116(13) 0.0028(14) -0.0089(12)
O1 0.114(2) 0.0848(18) 0.120(2) 0.0286(16) 0.0509(18) -0.0038(15)
C16 0.0658(18) 0.0652(18) 0.0531(17) -0.0062(13) 0.0017(14) -0.0064(15)
C8 0.0521(17) 0.089(2) 0.085(2) 0.0117(19) 0.0075(16) -0.0043(17)

loop_
_atom_type_symbol
_atom_type_description
_atom_type_scat_dispersion_real
_atom_type_scat_dispersion_imag
_atom_type_scat_source
C C 0.0033 0.0016 'International Tables Vol C Tables 4.2.6.8 and 6.1.1.4'
H H 0.0000 0.0000 'International Tables Vol C Tables 4.2.6.8 and 6.1.1.4'
N N 0.0061 0.0033 'International Tables Vol C Tables 4.2.6.8 and 6.1.1.4'
O O 0.0106 0.0060 'International Tables Vol C Tables 4.2.6.8 and 6.1.1.4'
F F 0.0171 0.0103 'International Tables Vol C Tables 4.2.6.8 and 6.1.1.4'

loop_
_geom_angle_atom_site_label_1
_geom_angle_atom_site_label_2
_geom_angle_atom_site_label_3
_geom_angle
N4 C12 C11 122.9(2)
N4 C12 C13 119.0(2)
C11 C12 C13 118.1(2)
C10 C9 C14 120.7(2)
C10 C9 N3 119.1(2)
C14 C9 N3 120.2(2)
C11 C10 C9 119.4(2)
C11 C10 H10 120.3
C9 C10 H10 120.3
C12 N4 C15 125.3(2)
C12 N4 H4 117.3
C15 N4 H4 117.3
C13 C14 C9 119.9(2)
C13 C14 H14 120.1
C9 C14 H14 120.1
O4 N3 O3 121.7(3)
O4 N3 C9 119.0(3)
O3 N3 C9 119.3(3)
C5 C6 C1 120.1(3)
C5 C6 H6 119.9
C1 C6 H6 119.9
N2 C4 C5 123.6(2)
N2 C4 C3 119.0(2)
C5 C4 C3 117.4(2)
C10 C11 C12 121.4(2)
C10 C11 H11 119.3
C12 C11 H11 119.3
C4 N2 C7 126.8(2)
C4 N2 H1 116.6
C7 N2 H1 116.6
C14 C13 C12 120.6(2)
C14 C13 H13 119.7
C12 C13 H13 119.7
C2 C3 C4 121.4(3)
C2 C3 H3 119.3
C4 C3 H3 119.3
C2 C1 C6 120.2(3)
C2 C1 N1 120.1(3)
C6 C1 N1 119.6(3)
C3 C2 C1 119.9(3)
C3 C2 H2 120.0
C1 C2 H2 120.0
C6 C5 C4 120.9(3)
C6 C5 H5 119.6
C4 C5 H5 119.6
N4 C15 C16 114.3(2)
N4 C15 H15A 108.7
C16 C15 H15A 108.7
N4 C15 H15B 108.7
C16 C15 H15B 108.7
H15A C15 H15B 107.6
O1 N1 O2 122.5(3)
O1 N1 C1 118.8(3)
O2 N1 C1 118.7(3)
N2 C7 C8 114.5(3)
N2 C7 H7A 108.6
C8 C7 H7A 108.6
N2 C7 H7B 108.6
C8 C7 H7B 108.6
H7A C7 H7B 107.6
F4 C16 F3 105.2(3)
F4 C16 C15 112.0(2)
F3 C16 C15 110.6(2)
F4 C16 H16 109.7
F3 C16 H16 109.7
C15 C16 H16 109.7
F2 C8 F1 106.5(3)
F2 C8 C7 111.7(3)
F1 C8 C7 110.2(3)
F2 C8 H8 109.5
F1 C8 H8 109.5
C7 C8 H8 109.5

loop_
_geom_bond_atom_site_label_1
_geom_bond_atom_site_label_2
_geom_bond_distance
C12 N4 1.362(3)
C12 C11 1.395(3)
C12 C13 1.408(3)
C9 C10 1.383(4)
C9 C14 1.386(4)
C9 N3 1.433(3)
C10 C11 1.363(3)
C10 H10 0.9300
N4 C15 1.426(3)
N4 H4 0.8600
C14 C13 1.362(4)
C14 H14 0.9300
N3 O4 1.221(3)
N3 O3 1.223(3)
C6 C5 1.372(4)
C6 C1 1.378(4)
C6 H6 0.9300
C4 N2 1.363(3)
C4 C5 1.398(3)
C4 C3 1.403(4)
C11 H11 0.9300
N2 C7 1.432(4)
N2 H1 0.8600
C13 H13 0.9300
F4 C16 1.354(3)
C3 C2 1.363(4)
C3 H3 0.9300
C1 C2 1.375(4)
C1 N1 1.445(4)
F3 C16 1.356(3)
C2 H2 0.9300
C5 H5 0.9300
C15 C16 1.490(4)
C15 H15A 0.9700
C15 H15B 0.9700
N1 O1 1.232(4)
N1 O2 1.232(4)
F2 C8 1.324(4)
C7 C8 1.505(5)
C7 H7A 0.9700
C7 H7B 0.9700
F1 C8 1.350(4)
C16 H16 0.9800
C8 H8 0.9800

loop_
_geom_hbond_atom_site_label_D
_geom_hbond_atom_site_label_H
_geom_hbond_atom_site_label_A
_geom_hbond_distance_DH
_geom_hbond_distance_HA
_geom_hbond_distance_DA
_geom_hbond_angle_DHA
_geom_hbond_site_symmetry_A
C16 H16 F2 0.98 2.64 3.182(4) 115.1 4_575
N2 H1 O4 0.86 2.54 3.238(3) 139.1 1_656
N2 H1 O3 0.86 2.26 3.102(3) 168.3 1_656
C11 H11 F3 0.93 2.63 3.431(3) 144.0 2_645
N4 H4 O1 0.86 2.66 3.304(3) 133.2 1_564
N4 H4 O2 0.86 2.30 3.103(3) 155.3 1_564
N4 H4 O2 0.86 2.30 3.103(3) 155.3 1_564
N4 H4 O1 0.86 2.66 3.304(3) 133.2 1_564
C11 H11 F3 0.93 2.63 3.431(3) 144.0 2_645
N2 H1 O3 0.86 2.26 3.102(3) 168.3 1_656
N2 H1 O4 0.86 2.54 3.238(3) 139.1 1_656
C16 H16 F2 0.98 2.64 3.182(4) 115.1 4_575

loop_
_geom_torsion_atom_site_label_1
_geom_torsion_atom_site_label_2
_geom_torsion_atom_site_label_3
_geom_torsion_atom_site_label_4
_geom_torsion
C14 C9 C10 C11 0.5(4)
N3 C9 C10 C11 -178.7(2)
C11 C12 N4 C15 2.0(4)
C13 C12 N4 C15 -177.6(2)
C10 C9 C14 C13 0.2(4)
N3 C9 C14 C13 179.4(2)
C10 C9 N3 O4 179.8(3)
C14 C9 N3 O4 0.7(4)
C10 C9 N3 O3 0.5(4)
C14 C9 N3 O3 -178.6(2)
C9 C10 C11 C12 -1.1(4)
N4 C12 C11 C10 -178.7(2)
C13 C12 C11 C10 1.0(4)
C5 C4 N2 C7 7.7(4)
C3 C4 N2 C7 -172.5(3)
C9 C14 C13 C12 -0.4(4)
N4 C12 C13 C14 179.4(2)
C11 C12 C13 C14 -0.2(4)
N2 C4 C3 C2 178.7(2)
C5 C4 C3 C2 -1.5(4)
C5 C6 C1 C2 -1.6(4)
C5 C6 C1 N1 175.0(2)
C4 C3 C2 C1 1.4(4)
C6 C1 C2 C3 0.2(4)
N1 C1 C2 C3 -176.4(2)
C1 C6 C5 C4 1.4(4)
N2 C4 C5 C6 179.9(2)
C3 C4 C5 C6 0.1(4)
C12 N4 C15 C16 -91.3(3)
C2 C1 N1 O1 6.4(4)
C6 C1 N1 O1 -170.2(3)
C2 C1 N1 O2 -175.2(3)
C6 C1 N1 O2 8.2(4)
C4 N2 C7 C8 88.1(3)
N4 C15 C16 F4 57.7(3)
N4 C15 C16 F3 -59.3(3)
N2 C7 C8 F2 -62.2(4)
N2 C7 C8 F1 55.9(3)
